data_2201350
loop_
_publ_author_name
'Yan-Qiong Sun'
'Jie Zhang'
'Guo-Yu Yang'

_publ_section_title
;
 Hexaaquazinc(II) dihydrogen-1,2,4,5-benzenetetracarboxylate
;
_journal_issue 10
_journal_name_full 'Acta Crystallographica Section E'
_journal_page_first m548
_journal_page_last m550
_journal_paper_doi 10.1107/S1600536802016240
_journal_volume 58
_journal_year 2002
_chemical_formula_iupac '[Zn (C10 H4 O8) (H2 O )6 ]'
_chemical_formula_moiety 'Zn (H2 O)6 2+, C10 H4 O8 2-,'
_chemical_formula_sum 'C10 H16 O14 Zn'
_chemical_formula_weight 425.60
_chemical_name_systematic
;
Hexaaqua zinc dihydrogen 1,2,4,5-benzenetetracarboxylate
;
_space_group_IT_number 15
_symmetry_cell_setting monoclinic
_symmetry_space_group_name_Hall '-C 2yc'
_symmetry_space_group_name_H-M 'C 1 2/c 1'
_atom_sites_solution_hydrogens geom
_atom_sites_solution_primary direct
_atom_sites_solution_secondary difmap
_cell_angle_alpha 90.00
_cell_angle_beta 105.562(2)
_cell_angle_gamma 90.00
_cell_formula_units_Z 4
_cell_length_a 21.972(3)
_cell_length_b 9.7717(12)
_cell_length_c 7.3036(9)
_cell_measurement_reflns_used 48
_cell_measurement_temperature 293(2)
_cell_measurement_theta_max 25.1
_cell_measurement_theta_min 1.9
_cell_volume 1510.6(3)
_computing_cell_refinement SMART
_computing_data_collection 'SMART (Bruker, 1999)'
_computing_data_reduction 'SAINT (Bruker, 1999) and SHELXTL (Bruker, 1997)'
_computing_molecular_graphics SHELXTL
_computing_publication_material SHELXTL
_computing_structure_refinement 'SHELXL97 (Sheldrick, 1997)'
_computing_structure_solution 'SHELXS97 (Sheldrick, 1990)'
_diffrn_ambient_temperature 293(2)
_diffrn_measured_fraction_theta_full 0.996
_diffrn_measured_fraction_theta_max 0.996
_diffrn_measurement_device 'Siemems SMART CCD'
_diffrn_measurement_method '\f and \w scans'
_diffrn_radiation_monochromator graphite
_diffrn_radiation_source 'fine-focus sealed tube'
_diffrn_radiation_type MoK\a
_diffrn_radiation_wavelength 0.71073
_diffrn_reflns_av_R_equivalents 0.017
_diffrn_reflns_av_sigmaI/netI 0.023
_diffrn_reflns_limit_h_max 26
_diffrn_reflns_limit_h_min -17
_diffrn_reflns_limit_k_max 11
_diffrn_reflns_limit_k_min -9
_diffrn_reflns_limit_l_max 8
_diffrn_reflns_limit_l_min -7
_diffrn_reflns_number 2454
_diffrn_reflns_theta_full 25.06
_diffrn_reflns_theta_max 25.1
_diffrn_reflns_theta_min 1.9
_diffrn_standards_number 0
_exptl_absorpt_coefficient_mu 1.70
_exptl_absorpt_correction_T_max 0.524
_exptl_absorpt_correction_T_min 0.407
_exptl_absorpt_correction_type multi-scan
_exptl_absorpt_process_details '(SADABS; Sheldrick, 1996)'
_exptl_crystal_colour gold--yellow
_exptl_crystal_density_diffrn 1.872
_exptl_crystal_density_method 'not measured'
_exptl_crystal_description column
_exptl_crystal_F_000 872
_exptl_crystal_size_max 0.80
_exptl_crystal_size_mid 0.46
_exptl_crystal_size_min 0.38
_refine_diff_density_max 0.38
_refine_diff_density_min -0.56
_refine_ls_extinction_coef 0.0067(7)
_refine_ls_extinction_method SHELXL
_refine_ls_goodness_of_fit_ref 1.08
_refine_ls_hydrogen_treatment refall
_refine_ls_matrix_type full
_refine_ls_number_parameters 148
_refine_ls_number_reflns 1341
_refine_ls_number_restraints 0
_refine_ls_restrained_S_all 1.08
_refine_ls_R_factor_all 0.029
_refine_ls_R_factor_gt 0.028
_refine_ls_shift/su_max <0.001
_refine_ls_shift/su_mean 0.000
_refine_ls_structure_factor_coef Fsqd
_refine_ls_weighting_details 'calc w = 1/[\s^2^(Fo^2^)+(0.0488P)^2^+2.3426P] where P = (Fo^2^+2Fc^2^)/3'
_refine_ls_weighting_scheme calc
_refine_ls_wR_factor_gt 0.074
_refine_ls_wR_factor_ref 0.075
_reflns_number_gt 1311
_reflns_number_total 1341
_reflns_threshold_expression I>2\s(I)
_cod_data_source_file cf6207.cif
_cod_data_source_block I
_cod_original_sg_symbol_H-M 'C 2/c'
_cod_database_code 2201350
_cod_database_fobs_code 2201350

loop_
_symmetry_equiv_pos_as_xyz
'x, y, z'
'-x, y, -z+1/2'
'x+1/2, y+1/2, z'
'-x+1/2, y+1/2, -z+1/2'
'-x, -y, -z'
'x, -y, z-1/2'
'-x+1/2, -y+1/2, -z'
'x+1/2, -y+1/2, z-1/2'

loop_
_atom_site_label
_atom_site_fract_x
_atom_site_fract_y
_atom_site_fract_z
_atom_site_U_iso_or_equiv
_atom_site_adp_type
_atom_site_calc_flag
_atom_site_refinement_flags
_atom_site_occupancy
_atom_site_disorder_assembly
_atom_site_disorder_group
_atom_site_type_symbol
Zn1 0.0000 0.29817(3) 0.7500 0.01967(18) Uani d S 1 . . Zn
O1W 0.0000 0.5147(2) 0.7500 0.0303(5) Uani d S 1 . . O
O2W -0.08065(9) 0.28903(19) 0.5244(3) 0.0287(4) Uani d . 1 . . O
O3W 0.0000 0.0892(2) 0.7500 0.0355(6) Uani d S 1 . . O
O4W 0.05715(8) 0.31303(17) 0.5578(3) 0.0231(4) Uani d . 1 . . O
O1 0.27777(8) -0.12514(15) 0.6190(3) 0.0299(4) Uani d . 1 . . O
O2 0.35301(7) 0.00023(15) 0.7981(2) 0.0279(4) Uani d . 1 . . O
O3 0.16788(8) -0.09047(16) 0.4558(3) 0.0386(5) Uani d . 1 . . O
O4 0.09910(7) 0.07611(16) 0.4343(3) 0.0306(4) Uani d . 1 . . O
C1 0.31208(10) 0.2317(2) 0.5922(3) 0.0179(4) Uani d . 1 . . C
C2 0.27083(10) 0.1219(2) 0.5827(3) 0.0173(4) Uani d . 1 . . C
C3 0.20668(9) 0.1406(2) 0.4881(3) 0.0172(4) Uani d . 1 . . C
C4 0.30251(10) -0.0082(2) 0.6751(3) 0.0200(4) Uani d . 1 . . C
C5 0.15382(10) 0.0358(2) 0.4600(3) 0.0215(5) Uani d . 1 . . C
H1 0.3533(13) 0.219(2) 0.652(3) 0.015(6) Uiso d . 1 . . H
H2 0.2306(18) -0.111(4) 0.536(5) 0.063(11) Uiso d . 1 . . H
H3 0.0276(16) 0.045(4) 0.801(5) 0.055(10) Uiso d . 1 . . H
H4 0.0699(17) 0.240(4) 0.529(5) 0.048(9) Uiso d . 1 . . H
H5 0.0884(15) 0.359(3) 0.611(4) 0.032(7) Uiso d . 1 . . H
H6 0.0149(16) 0.565(4) 0.840(4) 0.045(9) Uiso d . 1 . . H
H7 -0.1002(16) 0.354(4) 0.468(5) 0.044(9) Uiso d . 1 . . H
H8 -0.1035(19) 0.234(4) 0.532(5) 0.051(11) Uiso d . 1 . . H

loop_
_atom_site_aniso_label
_atom_site_aniso_U_11
_atom_site_aniso_U_22
_atom_site_aniso_U_33
_atom_site_aniso_U_12
_atom_site_aniso_U_13
_atom_site_aniso_U_23
Zn1 0.0147(2) 0.0156(2) 0.0276(2) 0.000 0.00363(15) 0.000
O1W 0.0347(14) 0.0162(11) 0.0356(14) 0.000 0.0019(11) 0.000
O2W 0.0197(9) 0.0221(9) 0.0375(10) -0.0050(7) -0.0042(8) 0.0061(7)
O3W 0.0183(12) 0.0144(12) 0.0625(18) 0.000 -0.0086(12) 0.000
O4W 0.0173(8) 0.0179(8) 0.0343(9) -0.0033(6) 0.0071(7) -0.0050(6)
O1 0.0221(8) 0.0131(7) 0.0500(10) 0.0000(6) 0.0016(7) 0.0013(7)
O2 0.0207(8) 0.0184(8) 0.0393(9) 0.0038(6) -0.0013(7) 0.0036(7)
O3 0.0195(8) 0.0134(8) 0.0778(14) -0.0034(6) 0.0041(8) -0.0014(8)
O4 0.0143(8) 0.0199(8) 0.0566(11) -0.0037(6) 0.0076(7) -0.0061(7)
C1 0.0122(10) 0.0168(10) 0.0247(10) 0.0017(8) 0.0052(8) -0.0007(8)
C2 0.0161(10) 0.0136(9) 0.0236(10) 0.0009(8) 0.0079(8) -0.0004(8)
C3 0.0143(10) 0.0133(10) 0.0249(10) -0.0016(7) 0.0067(8) -0.0009(8)
C4 0.0182(10) 0.0158(10) 0.0275(11) 0.0019(8) 0.0089(9) 0.0019(8)
C5 0.0173(11) 0.0155(10) 0.0307(11) -0.0033(8) 0.0047(9) -0.0008(8)

loop_
_atom_type_symbol
_atom_type_description
_atom_type_scat_dispersion_real
_atom_type_scat_dispersion_imag
_atom_type_scat_source
C C 0.0033 0.0016
; International Tables for Crystallography (1992).
Vol. C, Tables 4.2.6.8 and 6.1.1.4
;
H H 0.0000 0.0000
; International Tables for Crystallography (1992).
Vol. C, Tables 4.2.6.8 and 6.1.1.4
;
O O 0.0106 0.0060
; International Tables for Crystallography (1992).
Vol. C, Tables 4.2.6.8 and 6.1.1.4
;
Zn Zn 0.2839 1.4301
; International Tables for Crystallography (1992).
Vol C Tables 4.2.6.8 and 6.1.1.4
;

loop_
_geom_angle_atom_site_label_1
_geom_angle_atom_site_label_2
_geom_angle_atom_site_label_3
_geom_angle_site_symmetry_1
_geom_angle_site_symmetry_3
_geom_angle
_geom_angle_publ_flag
O3W Zn1 O2W . . 87.53(5) yes
O3W Zn1 O2W . 2_556 87.53(5) no
O2W Zn1 O2W . 2_556 175.06(11) no
O3W Zn1 O1W . . 180.0 no
O2W Zn1 O1W . . 92.47(5) yes
O2W Zn1 O1W 2_556 . 92.47(5) no
O3W Zn1 O4W . 2_556 93.92(5) no
O2W Zn1 O4W . 2_556 89.85(7) yes
O2W Zn1 O4W 2_556 2_556 90.48(7) no
O1W Zn1 O4W . 2_556 86.08(5) no
O3W Zn1 O4W . . 93.92(5) yes
O2W Zn1 O4W . . 90.48(7) yes
O2W Zn1 O4W 2_556 . 89.85(7) no
O1W Zn1 O4W . . 86.08(5) yes
O4W Zn1 O4W 2_556 . 172.16(9) no
Zn1 O1W H6 . . 127(2) no
Zn1 O2W H7 . . 126(2) no
Zn1 O2W H8 . . 115(3) no
H7 O2W H8 . . 109(4) no
Zn1 O3W H3 . . 125(3) no
Zn1 O4W H4 . . 114(2) no
Zn1 O4W H5 . . 107(2) no
H4 O4W H5 . . 107(3) no
C4 O1 H2 . . 109.4(19) no
C5 O3 H2 . . 110.9(15) no
C3 C1 C2 7_556 . 123.6(2) yes
C3 C1 H1 7_556 . 118.0(15) no
C2 C1 H1 . . 118.4(15) no
C1 C2 C3 . . 118.50(19) yes
C1 C2 C4 . . 114.09(18) yes
C3 C2 C4 . . 127.39(19) yes
C1 C3 C2 7_556 . 117.90(19) no
C1 C3 C5 7_556 . 114.67(19) yes
C2 C3 C5 . . 127.43(19) yes
O2 C4 O1 . . 120.99(19) no
O2 C4 C2 . . 119.02(18) no
O1 C4 C2 . . 119.92(19) no
O4 C5 O3 . . 122.66(19) no
O4 C5 C3 . . 118.96(19) no
O3 C5 C3 . . 118.30(18) no

loop_
_geom_bond_atom_site_label_1
_geom_bond_atom_site_label_2
_geom_bond_site_symmetry_2
_geom_bond_distance
_geom_bond_publ_flag
Zn1 O3W . 2.042(2) yes
Zn1 O2W . 2.073(2) yes
Zn1 O2W 2_556 2.073(2) no
Zn1 O1W . 2.116(2) yes
Zn1 O4W 2_556 2.125(2) no
Zn1 O4W . 2.125(2) yes
O1W H6 . 0.82(3) no
O2W H7 . 0.81(4) no
O2W H8 . 0.75(4) no
O3W H3 . 0.76(3) no
O4W H4 . 0.81(4) no
O4W H5 . 0.82(3) no
O1 C4 . 1.284(3) yes
O1 H2 . 1.06(4) no
O2 C4 . 1.229(3) yes
O3 C5 . 1.274(3) yes
O3 H2 . 1.36(4) no
O4 C5 . 1.231(3) yes
C1 C3 7_556 1.393(3) no
C1 C2 . 1.394(3) no
C1 H1 . 0.90(3) no
C2 C3 . 1.405(3) no
C2 C4 . 1.518(3) no
C3 C1 7_556 1.393(3) no
C3 C5 . 1.521(3) no

loop_
_geom_hbond_atom_site_label_D
_geom_hbond_atom_site_label_H
_geom_hbond_atom_site_label_A
_geom_hbond_site_symmetry_A
_geom_hbond_distance_DH
_geom_hbond_distance_HA
_geom_hbond_distance_DA
_geom_hbond_angle_DHA
_geom_hbond_publ_flag
O1 H2 O3 . 1.06(4) 1.36(4) 2.413(2) 171(4) yes
O3W H3 O4 6_556 0.76(3) 2.00(3) 2.755(2) 178(4) yes
O4W H4 O4 . 0.81(4) 1.92(4) 2.733(2) 173(3) yes
O4W H5 O2 4_556 0.82(3) 1.88(3) 2.690(2) 166(3) yes
O1W H6 O4W 6_566 0.82(3) 2.00(3) 2.819(2) 176(3) yes
O2W H7 O2 8_455 0.81(4) 1.99(4) 2.794(2) 172(3) yes
O2W H8 O3 5_556 0.75(4) 2.01(4) 2.758(3) 177(4) yes
